data_4022141
loop_
_publ_author_name
'Albrecht Berkessel'
'Katrin Roland'
'Michael Schr\"oder'
'J\"org M. Neud\"orfl'
'Johann Lex'

_publ_section_title
;
 Enantiomerically Pure Isophorone Diamine
 [3-(Aminomethyl)-3,5,5-trimethylcyclohexylamine]: A Chiral
 1,4-Diamine Building Block Made Available on Large Scale
;
_journal_name_full 'Journal of Organic Chemistry'
_journal_page_first 9312
_journal_page_last 9318
_journal_paper_doi 10.1021/jo0613737
_journal_volume 71
_journal_year 2006
_chemical_formula_moiety 'C40 H42 N2 O4'
_chemical_formula_sum 'C40 H42 N2 O4'
_chemical_formula_weight 614.76
_chemical_name_systematic
; 
 ? 
;
_space_group_IT_number 14
_symmetry_cell_setting monoclinic
_symmetry_space_group_name_Hall '-P 2ybc'
_symmetry_space_group_name_H-M 'P 1 21/c 1'
_atom_sites_solution_hydrogens geom
_atom_sites_solution_primary direct
_atom_sites_solution_secondary difmap
_audit_creation_method SHELXL-97
_cell_angle_alpha 90.00
_cell_angle_beta 98.820(10)
_cell_angle_gamma 90.00
_cell_formula_units_Z 4
_cell_length_a 9.8000(10)
_cell_length_b 28.3330(10)
_cell_length_c 12.1610(10)
_cell_measurement_reflns_used 5639
_cell_measurement_temperature 295(2)
_cell_measurement_theta_max 26.98
_cell_measurement_theta_min 1.84
_cell_volume 3336.7(5)
_computing_cell_refinement 'Nonius DENZO (Otwinowski, Minor 1997)'
_computing_data_collection 'Nonius COLLECT'
_computing_data_reduction 'Nonius DENZO (Otwinowski, Minor 1997)'
_computing_molecular_graphics 'SCHAKAL99 (E. Keller 1999)'
_computing_publication_material 'PLATON (A. L. Spek 1980-2004)'
_computing_structure_refinement 'SHELXL-97 (Sheldrick, 1997)'
_computing_structure_solution 'SHELXS-97 (Sheldrick, 1997)'
_diffrn_ambient_temperature 295(2)
_diffrn_measured_fraction_theta_full 0.774
_diffrn_measured_fraction_theta_max 0.774
_diffrn_measurement_device_type 'Nonius KappaCCD'
_diffrn_measurement_method Phi/Omega-Scans
_diffrn_radiation_monochromator graphite
_diffrn_radiation_source 'fine-focus sealed tube'
_diffrn_radiation_type MoK\a
_diffrn_radiation_wavelength 0.71073
_diffrn_reflns_av_R_equivalents 0.0000
_diffrn_reflns_av_sigmaI/netI 0.1505
_diffrn_reflns_limit_h_max 10
_diffrn_reflns_limit_h_min 0
_diffrn_reflns_limit_k_max 36
_diffrn_reflns_limit_k_min 0
_diffrn_reflns_limit_l_max 14
_diffrn_reflns_limit_l_min -15
_diffrn_reflns_number 5639
_diffrn_reflns_theta_full 26.98
_diffrn_reflns_theta_max 26.98
_diffrn_reflns_theta_min 1.84
_exptl_absorpt_coefficient_mu 0.079
_exptl_absorpt_correction_type none
_exptl_crystal_colour 'pale yellow'
_exptl_crystal_density_diffrn 1.224
_exptl_crystal_density_method 'not measured'
_exptl_crystal_description prism
_exptl_crystal_F_000 1312
_exptl_crystal_size_max 0.25
_exptl_crystal_size_mid 0.20
_exptl_crystal_size_min 0.15
_refine_diff_density_max 0.185
_refine_diff_density_min -0.181
_refine_diff_density_rms 0.043
_refine_ls_extinction_coef 0.0124(13)
_refine_ls_extinction_expression Fc^*^=kFc[1+0.001xFc^2^\l^3^/sin(2\q)]^-1/4^
_refine_ls_extinction_method SHELXL
_refine_ls_goodness_of_fit_ref 1.001
_refine_ls_hydrogen_treatment mixed
_refine_ls_matrix_type full
_refine_ls_number_parameters 585
_refine_ls_number_reflns 5639
_refine_ls_number_restraints 0
_refine_ls_restrained_S_all 1.001
_refine_ls_R_factor_all 0.2167
_refine_ls_R_factor_gt 0.0722
_refine_ls_shift/su_max 0.000
_refine_ls_shift/su_mean 0.000
_refine_ls_structure_factor_coef Fsqd
_refine_ls_weighting_details 'calc w=1/[\s^2^(Fo^2^)+(0.0741P)^2^+0.0000P] where P=(Fo^2^+2Fc^2^)/3'
_refine_ls_weighting_scheme calc
_refine_ls_wR_factor_gt 0.1319
_refine_ls_wR_factor_ref 0.1786
_reflns_number_gt 2266
_reflns_number_total 5639
_reflns_threshold_expression >2sigma(I)
_cod_data_source_file jo0613737si20060828_085000.cif
_cod_original_sg_symbol_H-M 'P 21/c'
_cod_database_code 4022141

loop_
_symmetry_equiv_pos_as_xyz
'x, y, z'
'x, -y+1/2, z+1/2'
'-x, -y, -z'
'-x, y-1/2, -z-1/2'

loop_
_atom_site_label
_atom_site_type_symbol
_atom_site_fract_x
_atom_site_fract_y
_atom_site_fract_z
_atom_site_U_iso_or_equiv
_atom_site_adp_type
_atom_site_occupancy
_atom_site_symmetry_multiplicity
_atom_site_calc_flag
O1 O 0.9108(2) 0.04966(10) 0.8983(2) 0.0640(9) Uani 1 1 d
O2 O 0.5989(2) -0.04073(11) 0.0976(2) 0.0659(9) Uani 1 1 d
N3 N 0.6905(3) 0.01369(13) 0.2158(3) 0.0577(10) Uani 1 1 d
N4 N 0.8115(4) 0.02364(13) 0.7347(3) 0.0613(11) Uani 1 1 d
O5 O 0.4627(3) -0.00430(11) 0.2066(2) 0.0706(9) Uani 1 1 d
C6 C 0.7485(3) 0.03966(15) 0.5299(3) 0.0520(11) Uani 1 1 d
C7 C 0.7334(4) 0.01188(16) 0.4206(3) 0.0520(11) Uani 1 1 d
H7A H 0.823(3) -0.0067(12) 0.416(2) 0.054(10) Uiso 1 1 d
H7B H 0.661(3) -0.0114(12) 0.427(3) 0.052(11) Uiso 1 1 d
O8 O 1.0432(3) 0.03107(11) 0.7679(2) 0.0781(10) Uani 1 1 d
C9 C 0.8551(4) 0.07909(17) 0.5247(4) 0.0560(12) Uani 1 1 d
H9A H 0.947(4) 0.0618(13) 0.529(3) 0.068(12) Uiso 1 1 d
H9B H 0.854(3) 0.1008(14) 0.594(3) 0.078(14) Uiso 1 1 d
C10 C 0.8356(4) 0.11032(15) 0.4197(3) 0.0555(11) Uani 1 1 d
C11 C 0.7021(4) 0.04211(15) 0.3167(4) 0.0530(12) Uani 1 1 d
H11 H 0.608(3) 0.0575(10) 0.316(2) 0.036(9) Uiso 1 1 d
C12 C 0.8015(4) 0.00481(18) 0.6230(4) 0.0578(12) Uani 1 1 d
H12A H 0.739(3) -0.0211(14) 0.618(3) 0.054(12) Uiso 1 1 d
H12B H 0.901(3) -0.0066(12) 0.613(3) 0.061(11) Uiso 1 1 d
C13 C 0.8144(4) 0.07885(18) 0.3166(4) 0.0575(12) Uani 1 1 d
H13A H 0.905(3) 0.0593(13) 0.310(3) 0.068(11) Uiso 1 1 d
H13B H 0.800(3) 0.0984(13) 0.253(3) 0.050(12) Uiso 1 1 d
C14 C 0.4345(4) -0.15869(16) 0.0289(4) 0.0559(11) Uani 1 1 d
C15 C 0.5739(4) -0.01025(16) 0.1772(3) 0.0556(11) Uani 1 1 d
C16 C 0.4895(5) -0.17341(18) 0.2172(4) 0.0653(12) Uani 1 1 d
C17 C 1.1255(4) 0.13205(18) 1.0974(4) 0.0643(13) Uani 1 1 d
C18 C 0.4907(5) -0.07370(18) 0.0550(5) 0.0634(13) Uani 1 1 d
H18A H 0.467(4) -0.0688(16) -0.028(4) 0.110(18) Uiso 1 1 d
H18B H 0.414(3) -0.0670(11) 0.094(3) 0.050(11) Uiso 1 1 d
C19 C 0.5753(4) -0.13743(17) 0.1951(4) 0.0617(12) Uani 1 1 d
C20 C 0.6087(5) 0.0584(2) 0.5519(5) 0.0645(14) Uani 1 1 d
H20A H 0.622(4) 0.0843(18) 0.617(4) 0.115(18) Uiso 1 1 d
H20B H 0.556(4) 0.0347(15) 0.581(3) 0.073(15) Uiso 1 1 d
H20C H 0.560(4) 0.0733(15) 0.489(4) 0.077(16) Uiso 1 1 d
C21 C 0.4020(4) -0.18698(17) 0.1134(4) 0.0619(12) Uani 1 1 d
C22 C 0.9316(5) 0.03400(14) 0.7977(4) 0.0551(11) Uani 1 1 d
C23 C 1.0137(5) 0.15192(17) 0.9192(4) 0.0646(12) Uani 1 1 d
C24 C 0.2630(5) -0.1975(2) -0.0997(6) 0.0804(16) Uani 1 1 d
H24 H 0.219(4) -0.1992(18) -0.173(4) 0.11(2) Uiso 1 1 d
C25 C 0.7152(6) 0.1457(2) 0.4157(6) 0.0791(16) Uani 1 1 d
H25A H 0.622(5) 0.1276(18) 0.408(4) 0.113(19) Uiso 1 1 d
H25B H 0.719(4) 0.1657(19) 0.352(4) 0.11(2) Uiso 1 1 d
H25C H 0.716(4) 0.1614(18) 0.486(4) 0.104(19) Uiso 1 1 d
C26 C 0.3654(5) -0.1636(2) -0.0787(5) 0.0707(14) Uani 1 1 d
H26 H 0.387(4) -0.1451(17) -0.132(4) 0.09(2) Uiso 1 1 d
C27 C 1.1812(4) 0.17397(18) 1.0643(4) 0.0656(13) Uani 1 1 d
C28 C 1.0083(5) 0.11502(18) 1.0080(4) 0.0638(13) Uani 1 1 d
H28 H 0.918(4) 0.1169(15) 1.033(3) 0.091(15) Uiso 1 1 d
C29 C 1.0314(5) 0.06499(19) 0.9747(4) 0.0663(13) Uani 1 1 d
H29A H 1.118(4) 0.0619(13) 0.929(3) 0.074(12) Uiso 1 1 d
H29B H 1.037(4) 0.0398(15) 1.040(4) 0.081(14) Uiso 1 1 d
C30 C 0.5448(4) -0.12373(17) 0.0732(4) 0.0577(12) Uani 1 1 d
H30 H 0.629(3) -0.1271(12) 0.031(3) 0.070(11) Uiso 1 1 d
C31 C 1.1126(4) 0.18607(18) 0.9531(5) 0.0705(13) Uani 1 1 d
C32 C 0.9680(6) 0.1391(2) 0.4200(6) 0.0865(18) Uani 1 1 d
H32A H 0.984(4) 0.1583(18) 0.488(4) 0.12(2) Uiso 1 1 d
H32B H 0.959(4) 0.1605(19) 0.354(4) 0.12(2) Uiso 1 1 d
H32C H 1.058(5) 0.1157(17) 0.420(3) 0.107(17) Uiso 1 1 d
C33 C 1.2856(6) 0.1337(3) 1.2649(5) 0.098(2) Uani 1 1 d
H33 H 1.323(4) 0.1202(15) 1.339(4) 0.086(16) Uiso 1 1 d
C34 C 0.6774(8) -0.1377(3) 0.3857(6) 0.102(2) Uani 1 1 d
H34 H 0.749(5) -0.1296(19) 0.439(5) 0.12(2) Uiso 1 1 d
C35 C 0.6738(5) -0.1192(2) 0.2785(5) 0.0789(15) Uani 1 1 d
H35 H 0.738(4) -0.0944(17) 0.260(4) 0.091(17) Uiso 1 1 d
C36 C 0.4955(7) -0.1912(2) 0.3244(5) 0.0876(17) Uani 1 1 d
H36 H 0.443(3) -0.2177(15) 0.335(3) 0.063(14) Uiso 1 1 d
C37 C 1.3365(6) 0.1755(3) 1.2342(6) 0.0963(19) Uani 1 1 d
H37 H 1.411(4) 0.1900(15) 1.285(3) 0.082(14) Uiso 1 1 d
C38 C 0.3006(6) -0.2213(2) 0.0907(6) 0.0834(16) Uani 1 1 d
H38 H 0.283(4) -0.2403(18) 0.148(4) 0.095(18) Uiso 1 1 d
C39 C 0.2316(6) -0.2253(2) -0.0171(7) 0.0892(18) Uani 1 1 d
H39 H 0.163(4) -0.2468(19) -0.028(4) 0.104(19) Uiso 1 1 d
C40 C 1.0545(8) 0.2253(3) 0.7803(7) 0.114(2) Uani 1 1 d
H40 H 1.061(4) 0.252(2) 0.728(4) 0.13(2) Uiso 1 1 d
C41 C 1.1783(6) 0.1117(2) 1.1984(5) 0.0857(16) Uani 1 1 d
H41 H 1.140(4) 0.0822(15) 1.219(3) 0.072(14) Uiso 1 1 d
C42 C 1.2868(5) 0.1966(2) 1.1341(6) 0.0839(16) Uani 1 1 d
H42 H 1.321(5) 0.230(2) 1.106(4) 0.15(2) Uiso 1 1 d
C43 C 0.9563(8) 0.1910(3) 0.7458(6) 0.108(2) Uani 1 1 d
H43 H 0.902(5) 0.1921(19) 0.676(4) 0.12(2) Uiso 1 1 d
C44 C 0.5911(9) -0.1728(3) 0.4085(6) 0.106(2) Uani 1 1 d
H44 H 0.599(7) -0.184(3) 0.482(7) 0.21(4) Uiso 1 1 d
C45 C 1.1320(6) 0.2236(2) 0.8845(7) 0.1022(19) Uani 1 1 d
H45 H 1.207(5) 0.245(2) 0.920(5) 0.16(3) Uiso 1 1 d
C46 C 0.9333(6) 0.1539(2) 0.8148(5) 0.0848(16) Uani 1 1 d
H46 H 0.862(4) 0.1301(17) 0.791(4) 0.095(17) Uiso 1 1 d
H51 H 0.745(4) 0.0209(13) 0.767(3) 0.056(14) Uiso 1 1 d
H52 H 0.769(4) 0.0006(15) 0.198(3) 0.090(16) Uiso 1 1 d

loop_
_atom_site_aniso_label
_atom_site_aniso_U_11
_atom_site_aniso_U_22
_atom_site_aniso_U_33
_atom_site_aniso_U_23
_atom_site_aniso_U_13
_atom_site_aniso_U_12
O1 0.0617(17) 0.078(2) 0.051(2) -0.0084(17) 0.0028(15) -0.0126(15)
O2 0.0626(17) 0.075(2) 0.060(2) -0.0185(17) 0.0092(15) -0.0123(16)
N3 0.047(2) 0.072(3) 0.052(2) -0.018(2) 0.0021(17) -0.005(2)
N4 0.048(2) 0.081(3) 0.054(3) -0.004(2) 0.006(2) -0.0097(19)
O5 0.0488(16) 0.096(3) 0.066(2) -0.0142(17) 0.0049(14) -0.0069(15)
C6 0.043(2) 0.060(3) 0.052(3) -0.003(3) 0.0039(19) -0.001(2)
C7 0.046(3) 0.056(3) 0.051(3) -0.007(3) 0.000(2) -0.002(2)
O8 0.0461(16) 0.107(3) 0.079(2) -0.0174(18) 0.0023(15) 0.0084(16)
C9 0.047(3) 0.061(3) 0.057(3) -0.007(3) -0.003(2) -0.004(2)
C10 0.057(2) 0.053(3) 0.054(3) -0.006(3) 0.001(2) -0.007(2)
C11 0.040(2) 0.062(3) 0.054(3) -0.006(3) -0.002(2) -0.003(2)
C12 0.055(3) 0.062(4) 0.054(3) -0.006(3) 0.000(2) -0.003(3)
C13 0.058(3) 0.060(3) 0.052(3) -0.001(3) 0.001(2) 0.000(2)
C14 0.058(3) 0.059(3) 0.048(3) -0.008(3) -0.001(2) 0.006(2)
C15 0.050(3) 0.065(3) 0.049(3) -0.001(3) -0.001(2) -0.004(2)
C16 0.084(3) 0.061(4) 0.048(3) 0.003(3) 0.000(3) 0.015(3)
C17 0.071(3) 0.069(4) 0.053(3) -0.005(3) 0.010(3) -0.003(3)
C18 0.065(3) 0.062(4) 0.059(4) -0.009(3) -0.005(3) -0.010(3)
C19 0.057(3) 0.060(4) 0.063(4) -0.007(3) -0.007(2) 0.011(2)
C20 0.052(3) 0.078(4) 0.062(4) 0.000(3) 0.005(3) -0.001(3)
C21 0.069(3) 0.048(3) 0.066(4) -0.010(3) 0.005(3) 0.005(2)
C22 0.059(3) 0.051(3) 0.053(3) 0.002(2) 0.000(2) -0.004(2)
C23 0.081(3) 0.055(4) 0.056(3) 0.002(3) 0.006(3) 0.006(3)
C24 0.088(4) 0.077(5) 0.072(5) -0.022(4) 0.000(4) -0.001(3)
C25 0.099(4) 0.064(4) 0.071(5) -0.003(4) 0.002(3) 0.015(3)
C26 0.073(3) 0.071(4) 0.066(4) -0.008(3) 0.005(3) -0.001(3)
C27 0.065(3) 0.060(4) 0.072(4) -0.012(3) 0.014(3) 0.002(3)
C28 0.069(3) 0.060(4) 0.062(3) -0.002(3) 0.006(2) -0.002(2)
C29 0.083(3) 0.058(4) 0.051(3) 0.003(3) -0.010(3) -0.004(3)
C30 0.057(3) 0.063(4) 0.053(3) -0.009(2) 0.006(2) -0.001(2)
C31 0.075(3) 0.052(4) 0.087(4) 0.005(3) 0.017(3) 0.002(3)
C32 0.092(4) 0.091(5) 0.075(5) -0.004(4) 0.008(3) -0.037(4)
C33 0.101(4) 0.130(7) 0.058(4) -0.004(4) -0.007(4) -0.018(4)
C34 0.105(5) 0.114(6) 0.074(5) -0.010(5) -0.027(4) 0.037(4)
C35 0.073(3) 0.082(5) 0.073(4) -0.010(4) -0.016(3) 0.010(3)
C36 0.131(5) 0.057(4) 0.074(5) 0.008(4) 0.013(4) 0.015(4)
C37 0.077(4) 0.112(6) 0.094(5) -0.027(5) -0.005(4) -0.013(4)
C38 0.120(4) 0.056(4) 0.077(5) -0.009(4) 0.022(4) -0.010(3)
C39 0.096(4) 0.068(5) 0.103(6) -0.030(4) 0.013(4) -0.019(3)
C40 0.141(6) 0.078(6) 0.123(7) 0.052(5) 0.024(5) 0.011(4)
C41 0.104(4) 0.091(5) 0.060(4) -0.001(4) 0.005(3) -0.023(4)
C42 0.077(3) 0.069(5) 0.103(5) -0.022(4) 0.008(3) -0.006(3)
C43 0.148(6) 0.087(6) 0.085(5) 0.024(5) 0.002(5) 0.025(5)
C44 0.150(6) 0.095(6) 0.063(5) 0.007(4) -0.015(5) 0.035(5)
C45 0.103(4) 0.083(5) 0.117(6) 0.028(5) 0.007(4) -0.001(4)
C46 0.116(4) 0.057(4) 0.077(4) 0.008(4) -0.001(4) 0.011(3)

loop_
_atom_type_symbol
_atom_type_description
_atom_type_scat_dispersion_real
_atom_type_scat_dispersion_imag
_atom_type_scat_source
C C 0.0033 0.0016 'International Tables Vol C Tables 4.2.6.8 and 6.1.1.4'
H H 0.0000 0.0000 'International Tables Vol C Tables 4.2.6.8 and 6.1.1.4'
N N 0.0061 0.0033 'International Tables Vol C Tables 4.2.6.8 and 6.1.1.4'
O O 0.0106 0.0060 'International Tables Vol C Tables 4.2.6.8 and 6.1.1.4'

loop_
_geom_angle_atom_site_label_1
_geom_angle_atom_site_label_2
_geom_angle_atom_site_label_3
_geom_angle
C22 O1 C29 117.3(3)
C15 O2 C18 117.8(3)
C15 N3 C11 121.5(4)
C15 N3 H52 115(3)
C11 N3 H52 118(3)
C22 N4 C12 123.0(4)
C22 N4 H51 116(3)
C12 N4 H51 119(3)
C20 C6 C12 107.9(4)
C20 C6 C7 111.1(4)
C12 C6 C7 106.7(3)
C20 C6 C9 112.7(4)
C12 C6 C9 110.1(3)
C7 C6 C9 108.2(3)
C11 C7 C6 114.4(4)
C11 C7 H7A 107.9(17)
C6 C7 H7A 109.7(18)
C11 C7 H7B 113.1(19)
C6 C7 H7B 104.3(19)
H7A C7 H7B 107(3)
C6 C9 C10 116.9(3)
C6 C9 H9A 104(2)
C10 C9 H9A 109(2)
C6 C9 H9B 108(2)
C10 C9 H9B 108(2)
H9A C9 H9B 111(3)
C13 C10 C32 108.7(4)
C13 C10 C9 109.2(4)
C32 C10 C9 107.8(4)
C13 C10 C25 110.3(4)
C32 C10 C25 107.3(5)
C9 C10 C25 113.3(4)
N3 C11 C13 110.0(3)
N3 C11 C7 111.6(4)
C13 C11 C7 109.5(4)
N3 C11 H11 105.9(16)
C13 C11 H11 111.2(17)
C7 C11 H11 108.6(16)
N4 C12 C6 114.9(4)
N4 C12 H12A 107(2)
C6 C12 H12A 108(2)
N4 C12 H12B 107.0(18)
C6 C12 H12B 109.1(18)
H12A C12 H12B 111(3)
C11 C13 C10 114.1(4)
C11 C13 H13A 105.1(19)
C10 C13 H13A 110.8(19)
C11 C13 H13B 113(2)
C10 C13 H13B 108(2)
H13A C13 H13B 105(3)
C21 C14 C26 120.7(5)
C21 C14 C30 110.6(4)
C26 C14 C30 128.7(5)
O5 C15 O2 124.9(4)
O5 C15 N3 125.5(4)
O2 C15 N3 109.5(4)
C19 C16 C36 120.8(5)
C19 C16 C21 108.8(4)
C36 C16 C21 130.4(6)
C41 C17 C27 120.2(5)
C41 C17 C28 129.4(5)
C27 C17 C28 110.4(4)
O2 C18 C30 109.3(4)
O2 C18 H18A 108(3)
C30 C18 H18A 107(3)
O2 C18 H18B 106.2(19)
C30 C18 H18B 113(2)
H18A C18 H18B 113(3)
C16 C19 C35 120.7(5)
C16 C19 C30 110.2(4)
C35 C19 C30 129.0(5)
C6 C20 H20A 111(2)
C6 C20 H20B 112(2)
H20A C20 H20B 103(3)
C6 C20 H20C 112(2)
H20A C20 H20C 106(4)
H20B C20 H20C 112(3)
C14 C21 C38 120.0(5)
C14 C21 C16 108.5(4)
C38 C21 C16 131.5(5)
O8 C22 N4 125.0(4)
O8 C22 O1 124.5(4)
N4 C22 O1 110.5(4)
C31 C23 C46 121.1(5)
C31 C23 C28 111.7(4)
C46 C23 C28 127.2(5)
C39 C24 C26 120.6(6)
C39 C24 H24 124(3)
C26 C24 H24 115(3)
C10 C25 H25A 110(3)
C10 C25 H25B 107(3)
H25A C25 H25B 111(4)
C10 C25 H25C 112(3)
H25A C25 H25C 101(4)
H25B C25 H25C 117(5)
C24 C26 C14 118.7(6)
C24 C26 H26 121(3)
C14 C26 H26 120(3)
C42 C27 C17 120.4(5)
C42 C27 C31 130.7(6)
C17 C27 C31 108.9(4)
C29 C28 C23 115.9(4)
C29 C28 C17 111.1(4)
C23 C28 C17 100.6(4)
C29 C28 H28 108(3)
C23 C28 H28 108(2)
C17 C28 H28 112(2)
O1 C29 C28 108.2(4)
O1 C29 H29A 105.4(19)
C28 C29 H29A 112(2)
O1 C29 H29B 103(2)
C28 C29 H29B 115(2)
H29A C29 H29B 112(3)
C14 C30 C19 101.8(4)
C14 C30 C18 110.3(3)
C19 C30 C18 113.2(4)
C14 C30 H30 110.3(19)
C19 C30 H30 113.7(19)
C18 C30 H30 107(2)
C45 C31 C23 120.8(6)
C45 C31 C27 130.9(5)
C23 C31 C27 108.3(5)
C10 C32 H32A 109(3)
C10 C32 H32B 111(3)
H32A C32 H32B 109(5)
C10 C32 H32C 111(2)
H32A C32 H32C 108(4)
H32B C32 H32C 109(4)
C37 C33 C41 121.0(6)
C37 C33 H33 119(3)
C41 C33 H33 120(3)
C44 C34 C35 122.3(7)
C44 C34 H34 118(4)
C35 C34 H34 119(4)
C19 C35 C34 117.2(6)
C19 C35 H35 119(3)
C34 C35 H35 123(3)
C44 C36 C16 119.1(7)
C44 C36 H36 122(3)
C16 C36 H36 118(3)
C33 C37 C42 121.7(6)
C33 C37 H37 118(3)
C42 C37 H37 121(3)
C39 C38 C21 118.5(6)
C39 C38 H38 123(3)
C21 C38 H38 118(3)
C24 C39 C38 121.5(6)
C24 C39 H39 122(3)
C38 C39 H39 116(3)
C45 C40 C43 120.9(7)
C45 C40 H40 122(3)
C43 C40 H40 117(3)
C33 C41 C17 118.7(6)
C33 C41 H41 122(2)
C17 C41 H41 119(2)
C37 C42 C27 117.9(6)
C37 C42 H42 125(3)
C27 C42 H42 117(3)
C46 C43 C40 121.2(7)
C46 C43 H43 117(3)
C40 C43 H43 122(3)
C34 C44 C36 119.8(7)
C34 C44 H44 119(5)
C36 C44 H44 121(5)
C40 C45 C31 118.4(6)
C40 C45 H45 130(4)
C31 C45 H45 112(4)
C43 C46 C23 117.5(6)
C43 C46 H46 121(3)
C23 C46 H46 121(3)

loop_
_geom_bond_atom_site_label_1
_geom_bond_atom_site_label_2
_geom_bond_distance
O1 C22 1.347(4)
O1 C29 1.453(5)
O2 C15 1.348(5)
O2 C18 1.448(5)
N3 C15 1.350(5)
N3 C11 1.457(5)
N3 H52 0.91(4)
N4 C22 1.335(5)
N4 C12 1.449(5)
N4 H51 0.81(3)
O5 C15 1.210(4)
C6 C20 1.531(5)
C6 C12 1.531(5)
C6 C7 1.533(5)
C6 C9 1.537(5)
C7 C11 1.518(5)
C7 H7A 1.03(3)
C7 H7B 0.98(3)
O8 C22 1.206(4)
C9 C10 1.541(6)
C9 H9A 1.02(3)
C9 H9B 1.05(4)
C10 C13 1.526(5)
C10 C32 1.532(6)
C10 C25 1.544(6)
C11 C13 1.515(5)
C11 H11 1.02(3)
C12 H12A 0.96(4)
C12 H12B 1.06(3)
C13 H13A 1.06(3)
C13 H13B 0.94(4)
C14 C21 1.379(5)
C14 C26 1.385(6)
C14 C30 1.504(5)
C16 C19 1.374(6)
C16 C36 1.390(6)
C16 C21 1.464(6)
C17 C41 1.384(6)
C17 C27 1.392(6)
C17 C28 1.533(6)
C18 C30 1.518(6)
C18 H18A 1.01(5)
C18 H18B 0.97(3)
C19 C35 1.389(6)
C19 C30 1.516(6)
C20 H20A 1.07(5)
C20 H20B 0.95(4)
C20 H20C 0.93(4)
C21 C38 1.387(6)
C23 C31 1.387(6)
C23 C46 1.389(6)
C23 C28 1.510(6)
C24 C39 1.350(7)
C24 C26 1.384(7)
C24 H24 0.94(5)
C25 H25A 1.04(5)
C25 H25B 0.96(5)
C25 H25C 0.97(5)
C26 H26 0.89(4)
C27 C42 1.390(6)
C27 C31 1.456(6)
C28 C29 1.501(6)
C28 H28 0.98(4)
C29 H29A 1.09(3)
C29 H29B 1.06(4)
C30 H30 1.04(3)
C31 C45 1.382(7)
C32 H32A 0.98(5)
C32 H32B 1.00(5)
C32 H32C 1.10(4)
C33 C37 1.359(8)
C33 C41 1.375(7)
C33 H33 0.99(4)
C34 C44 1.363(8)
C34 C35 1.400(8)
C34 H34 0.91(5)
C35 H35 0.99(4)
C36 C44 1.378(8)
C36 H36 0.93(4)
C37 C42 1.377(8)
C37 H37 0.97(4)
C38 C39 1.385(7)
C38 H38 0.92(5)
C39 H39 0.90(5)
C40 C45 1.374(8)
C40 C43 1.386(9)
C40 H40 1.00(6)
C41 H41 0.96(4)
C42 H42 1.08(6)
C43 C46 1.385(8)
C43 H43 0.93(5)
C44 H44 0.95(8)
C45 H45 1.00(6)
C46 H46 0.98(4)
